data_4085714
loop_
_publ_author_name
'Greenacre, Victoria K.'
'Trathen, Nicola'
'Crossley, Ian R.'

_publ_section_title
;
 Ruthenaphosphaalkenyls: Synthesis, Structures, and Their Conversion to
 \h2-Phosphaalkene Complexes
;
_journal_issue 11
_journal_name_full Organometallics
_journal_page_first 2533
_journal_paper_doi 10.1021/om5012177
_journal_volume 34
_journal_year 2015
_chemical_formula_moiety 'C47 H44 Cl O P3 Ru Si'
_chemical_formula_sum 'C47 H44 Cl O P3 Ru Si'
_chemical_formula_weight 882.34
_chemical_name_systematic
;
 ?
;
_space_group_crystal_system monoclinic
_space_group_IT_number 14
_space_group_name_Hall '-P 2ybc'
_space_group_name_H-M_alt 'P 1 21/c 1'
_symmetry_space_group_name_Hall '-P 2ybc'
_symmetry_space_group_name_H-M 'P 1 21/c 1'
_atom_sites_solution_hydrogens geom
_audit_creation_date 2014-11-24
_audit_creation_method
;
Olex2 1.2
(compiled 2014.11.21 svn.r3092 for OlexSys, GUI svn.r4949)
;
_cell_angle_alpha 90
_cell_angle_beta 116.762(4)
_cell_angle_gamma 90
_cell_formula_units_Z 4
_cell_length_a 19.6947(6)
_cell_length_b 12.0013(2)
_cell_length_c 19.7876(5)
_cell_measurement_reflns_used 14538
_cell_measurement_temperature 173
_cell_measurement_theta_max 61.8230
_cell_measurement_theta_min 4.4100
_cell_volume 4176.1(2)
_computing_cell_refinement
;
CrysAlisPro, Agilent Technologies,
Version 1.171.37.31 (release 14-01-2014 CrysAlis171 .NET)
(compiled Jan 14 2014,18:38:05)
;
_computing_data_collection
;
CrysAlisPro, Agilent Technologies,
Version 1.171.37.31 (release 14-01-2014 CrysAlis171 .NET)
(compiled Jan 14 2014,18:38:05)
;
_computing_data_reduction
;
CrysAlisPro, Agilent Technologies,
Version 1.171.37.31 (release 14-01-2014 CrysAlis171 .NET)
(compiled Jan 14 2014,18:38:05)
;
_computing_molecular_graphics 'Olex2 (Dolomanov et al., 2009)'
_computing_publication_material 'Olex2 (Dolomanov et al., 2009)'
_computing_structure_refinement 'ShelXL (Sheldrick, 2008)'
_computing_structure_solution 'olex2.solve (Bourhis et al., 2013)'
_diffrn_ambient_temperature 173.0
_diffrn_detector 'CCD plate'
_diffrn_detector_area_resol_mean 16.1033
_diffrn_detector_type Eos
_diffrn_measured_fraction_theta_full 0.860
_diffrn_measured_fraction_theta_max 0.993
_diffrn_measurement_details
;
  1 omega  -18.00   24.00   1.0000   15.0000
omega____ theta____ kappa____ phi______ frames
    -       38.2301  -38.0000    0.0000 42

  2 omega  -29.00   41.00   1.0000   15.0000
omega____ theta____ kappa____ phi______ frames
    -       38.2301  -38.0000   30.0000 70

  3 omega   29.00   55.00   1.0000   15.0000
omega____ theta____ kappa____ phi______ frames
    -       38.2301   57.0000 -180.0000 26

  4 omega  -27.00   52.00   1.0000   15.0000
omega____ theta____ kappa____ phi______ frames
    -       38.2301  -57.0000  -90.0000 79

  5 omega   23.00   56.00   1.0000   65.0000
omega____ theta____ kappa____ phi______ frames
    -       86.5000  -30.0000    0.0000 33

  6 omega   23.00   49.00   1.0000   65.0000
omega____ theta____ kappa____ phi______ frames
    -       86.5000  -61.0000  -60.0000 26

  7 omega   19.00   49.00   1.0000   65.0000
omega____ theta____ kappa____ phi______ frames
    -       86.5000  -30.0000  120.0000 30

  8 omega   18.00   44.00   1.0000   65.0000
omega____ theta____ kappa____ phi______ frames
    -       86.5000  -95.0000  120.0000 26

  9 omega   21.00   47.00   1.0000   65.0000
omega____ theta____ kappa____ phi______ frames
    -       86.5000 -125.0000  -30.0000 26

 10 omega   69.00   94.00   1.0000   65.0000
omega____ theta____ kappa____ phi______ frames
    -       86.5000 -125.0000  -30.0000 25

 11 omega   19.00   71.00   1.0000   65.0000
omega____ theta____ kappa____ phi______ frames
    -       86.5000  -45.0000  -30.0000 52

 12 omega  106.00  151.00   1.0000   65.0000
omega____ theta____ kappa____ phi______ frames
    -       86.5000   45.0000  -60.0000 45

 13 omega   58.00   83.00   1.0000   65.0000
omega____ theta____ kappa____ phi______ frames
    -       86.5000  -95.0000   60.0000 25

 14 omega   55.00   98.00   1.0000   65.0000
omega____ theta____ kappa____ phi______ frames
    -       86.5000  -61.0000  -60.0000 43

 15 omega   78.00  104.00   1.0000   65.0000
omega____ theta____ kappa____ phi______ frames
    -       86.5000   45.0000 -150.0000 26

 16 omega   87.00  112.00   1.0000   65.0000
omega____ theta____ kappa____ phi______ frames
    -       86.5000  -77.0000 -120.0000 25

 17 omega   26.00   69.00   1.0000   65.0000
omega____ theta____ kappa____ phi______ frames
    -       86.5000  -77.0000 -120.0000 43

 18 omega   31.00   68.00   1.0000   65.0000
omega____ theta____ kappa____ phi______ frames
    -       86.5000  -45.0000 -120.0000 37

 19 omega   18.00   43.00   1.0000   65.0000
omega____ theta____ kappa____ phi______ frames
    -       86.5000  -30.0000  -90.0000 25

 20 omega   56.00   82.00   1.0000   65.0000
omega____ theta____ kappa____ phi______ frames
    -       86.5000  -95.0000  120.0000 26

 21 omega   26.00   56.00   1.0000   65.0000
omega____ theta____ kappa____ phi______ frames
    -       86.5000  -30.0000  -30.0000 30

 22 omega   26.00   73.00   1.0000   65.0000
omega____ theta____ kappa____ phi______ frames
    -       86.5000  -45.0000   60.0000 47

 23 omega   60.00   87.00   1.0000   65.0000
omega____ theta____ kappa____ phi______ frames
    -       86.5000   15.0000  -30.0000 27

 24 omega  106.00  149.00   1.0000   65.0000
omega____ theta____ kappa____ phi______ frames
    -       86.5000   15.0000  -30.0000 43

 25 omega   23.00   48.00   1.0000   65.0000
omega____ theta____ kappa____ phi______ frames
    -       86.5000  -45.0000  -60.0000 25

 26 omega   21.00   89.00   1.0000   65.0000
omega____ theta____ kappa____ phi______ frames
    -       86.5000 -125.0000  -90.0000 68

 27 omega   69.00   94.00   1.0000   65.0000
omega____ theta____ kappa____ phi______ frames
    -       86.5000 -125.0000   60.0000 25

 28 omega   97.00  122.00   1.0000   65.0000
omega____ theta____ kappa____ phi______ frames
    -       86.5000   98.0000   13.0000 25

 29 omega   84.00  122.00   1.0000   65.0000
omega____ theta____ kappa____ phi______ frames
    -       86.5000  125.0000  -30.0000 38

 30 omega   71.00   97.00   1.0000   65.0000
omega____ theta____ kappa____ phi______ frames
    -       86.5000  -77.0000  150.0000 26

 31 omega   59.00   85.00   1.0000   65.0000
omega____ theta____ kappa____ phi______ frames
    -       86.5000  -65.0000 -110.4806 26
;
_diffrn_measurement_device 'four-circle diffractometer'
_diffrn_measurement_device_type 'Xcalibur, Eos, Gemini ultra'
_diffrn_measurement_method '\w scans'
_diffrn_orient_matrix_UB_11 -0.0536626000
_diffrn_orient_matrix_UB_12 -0.0925134000
_diffrn_orient_matrix_UB_13 -0.0494466000
_diffrn_orient_matrix_UB_21 -0.0685763000
_diffrn_orient_matrix_UB_22 0.0778986000
_diffrn_orient_matrix_UB_23 -0.0204872000
_diffrn_orient_matrix_UB_31 0.0090096000
_diffrn_orient_matrix_UB_32 0.0430758000
_diffrn_orient_matrix_UB_33 -0.0688916000
_diffrn_radiation_monochromator mirror
_diffrn_radiation_probe x-ray
_diffrn_radiation_type CuK\a
_diffrn_radiation_wavelength 1.54184
_diffrn_reflns_av_R_equivalents 0.0491
_diffrn_reflns_av_unetI/netI 0.0389
_diffrn_reflns_laue_measured_fraction_full 0.860
_diffrn_reflns_laue_measured_fraction_max 0.993
_diffrn_reflns_limit_h_max 22
_diffrn_reflns_limit_h_min -21
_diffrn_reflns_limit_k_max 13
_diffrn_reflns_limit_k_min -12
_diffrn_reflns_limit_l_max 15
_diffrn_reflns_limit_l_min -22
_diffrn_reflns_number 25038
_diffrn_reflns_point_group_measured_fraction_full 0.860
_diffrn_reflns_point_group_measured_fraction_max 0.993
_diffrn_reflns_theta_full 67.684
_diffrn_reflns_theta_max 61.835
_diffrn_reflns_theta_min 4.454
_diffrn_source 'sealed X-ray tube'
_diffrn_source_type 'Enhance Ultra (Cu) X-ray Source'
_exptl_absorpt_coefficient_mu 5.259
_exptl_absorpt_correction_T_max 1.00000
_exptl_absorpt_correction_T_min 0.81838
_exptl_absorpt_correction_type multi-scan
_exptl_absorpt_process_details
;
CrysAlisPro, Agilent Technologies,
Version 1.171.37.31 (release 14-01-2014 CrysAlis171 .NET)
(compiled Jan 14 2014,18:38:05)
Empirical absorption correction using spherical harmonics,
 implemented in SCALE3 ABSPACK scaling algorithm.
Empirical absorption correction using spherical harmonics,
 implemented in SCALE3 ABSPACK scaling algorithm.
;
_exptl_crystal_colour 'metallic light orange'
_exptl_crystal_colour_lustre metallic
_exptl_crystal_colour_modifier light
_exptl_crystal_colour_primary orange
_exptl_crystal_density_diffrn 1.403
_exptl_crystal_description prism
_exptl_crystal_F_000 1816
_exptl_crystal_size_max 0.1
_exptl_crystal_size_mid 0.1
_exptl_crystal_size_min 0.1
_refine_diff_density_max 0.649
_refine_diff_density_min -0.800
_refine_diff_density_rms 0.087
_refine_ls_extinction_method none
_refine_ls_goodness_of_fit_ref 1.042
_refine_ls_hydrogen_treatment constr
_refine_ls_matrix_type full
_refine_ls_number_parameters 490
_refine_ls_number_reflns 6511
_refine_ls_number_restraints 0
_refine_ls_restrained_S_all 1.042
_refine_ls_R_factor_all 0.0416
_refine_ls_R_factor_gt 0.0378
_refine_ls_shift/su_max 0.001
_refine_ls_shift/su_mean 0.000
_refine_ls_structure_factor_coef Fsqd
_refine_ls_weighting_details 'w=1/[\s^2^(Fo^2^)+(0.0672P)^2^+0.8128P] where P=(Fo^2^+2Fc^2^)/3'
_refine_ls_weighting_scheme calc
_refine_ls_wR_factor_gt 0.0965
_refine_ls_wR_factor_ref 0.1010
_reflns_Friedel_coverage 0.000
_reflns_number_gt 5898
_reflns_number_total 6511
_reflns_threshold_expression 'I > 2\s(I)'
_cod_data_source_file om5012177_si_003.cif
_cod_data_source_block compound_4
_cod_depositor_comments 'Adding full bibliography for 4085712--4085714.cif.'
_cod_original_cell_volume 4176.0(2)
_cod_database_code 4085714
_shelxl_version_number 2013-4
_chemical_oxdiff_formula RuSiOP3C45H46
_shelx_space_group_comment
;
The symmetry employed for this shelxl refinement is uniquely defined
by the following loop, which should always be used as a source of
symmetry information in preference to the above space-group names.
They are only intended as comments.
;
_reflns_odcompleteness_completeness 87.40
_reflns_odcompleteness_iscentric 1
_reflns_odcompleteness_theta 66.97
_olex2_refinement_description
;
1. Fixed Uiso
 At 1.2 times of:
  All C(H) groups
 At 1.5 times of:
  All C(H,H,H) groups
2.a Aromatic/amide H refined with riding coordinates:
 C72(H72), C43(H43), C51(H51), C10(H10), C25(H25), C73(H73), C61(H61),
 C71(H71), C9(H9), C75(H75), C41(H41), C24(H24), C34(H34), C54(H54), C42(H42),
 C7(H7), C21(H21), C6(H6), C33(H33), C35(H35), C31(H31), C74(H74), C44(H44),
 C45(H45), C65(H65), C1(H1), C32(H32), C52(H52), C64(H64), C53(H53), C23(H23),
 C62(H62), C22(H22), C63(H63), C55(H55)
2.b Idealised Me refined as rotating group:
 C11(H11A,H11B,H11C), C4(H4A,H4B,H4C), C3(H3A,H3B,H3C)
;
_olex2_submission_special_instructions 'No special instructions were received'

loop_
_space_group_symop_operation_xyz
'x, y, z'
'-x, y+1/2, -z+1/2'
'-x, -y, -z'
'x, -y-1/2, z-1/2'

loop_
_atom_site_label
_atom_site_type_symbol
_atom_site_fract_x
_atom_site_fract_y
_atom_site_fract_z
_atom_site_U_iso_or_equiv
_atom_site_adp_type
_atom_site_occupancy
_atom_site_site_symmetry_order
_atom_site_calc_flag
_atom_site_refinement_flags_posn
Ru1 Ru 0.30328(2) 0.40293(2) 0.55546(2) 0.01803(10) Uani 1 1 d .
Cl1 Cl 0.37564(4) 0.37683(6) 0.68960(4) 0.02882(17) Uani 1 1 d .
P1 P 0.18002(4) 0.39320(6) 0.53024(4) 0.02238(18) Uani 1 1 d .
P3 P 0.30518(4) 0.20776(6) 0.53741(4) 0.01842(16) Uani 1 1 d .
P2 P 0.33129(4) 0.59534(5) 0.58015(4) 0.01983(17) Uani 1 1 d .
Si1 Si 0.01215(4) 0.33583(7) 0.41696(4) 0.02511(19) Uani 1 1 d .
O1 O 0.25812(13) 0.4439(2) 0.39186(12) 0.0366(5) Uani 1 1 d .
C8 C -0.03459(17) -0.0281(3) 0.31497(18) 0.0296(7) Uani 1 1 d .
C72 C 0.16317(19) 0.1318(3) 0.31545(17) 0.0297(7) Uani 1 1 d .
H72 H 0.1102 0.1199 0.2854 0.036 Uiso 1 1 calc R
C43 C 0.5885(2) 0.6116(3) 0.6521(2) 0.0353(8) Uani 1 1 d .
H43 H 0.6415 0.6133 0.6669 0.042 Uiso 1 1 calc R
C60 C 0.40139(17) 0.1515(3) 0.57897(15) 0.0241(6) Uani 1 1 d .
C51 C 0.22519(17) 0.0149(2) 0.54180(16) 0.0256(6) Uani 1 1 d .
H51 H 0.2318 -0.0103 0.4996 0.031 Uiso 1 1 calc R
C10 C -0.05324(18) 0.1706(3) 0.29799(17) 0.0286(7) Uani 1 1 d .
H10 H -0.0764 0.2314 0.2648 0.034 Uiso 1 1 calc R
C30 C 0.31688(16) 0.6675(2) 0.65362(15) 0.0235(6) Uani 1 1 d .
C25 C 0.20382(18) 0.6792(3) 0.46093(17) 0.0304(7) Uani 1 1 d .
H25 H 0.1793 0.6205 0.4736 0.036 Uiso 1 1 calc R
C73 C 0.2122(2) 0.1285(3) 0.28253(17) 0.0326(7) Uani 1 1 d .
H73 H 0.1930 0.1146 0.2298 0.039 Uiso 1 1 calc R
C61 C 0.41656(18) 0.0388(3) 0.59654(19) 0.0355(7) Uani 1 1 d .
H61 H 0.3764 -0.0103 0.5904 0.043 Uiso 1 1 calc R
C70 C 0.26925(16) 0.1687(2) 0.43776(15) 0.0209(6) Uani 1 1 d .
C71 C 0.19147(16) 0.1526(2) 0.39229(16) 0.0235(6) Uani 1 1 d .
H71 H 0.1575 0.1559 0.4143 0.028 Uiso 1 1 calc R
C9 C -0.06649(18) 0.0633(3) 0.26887(17) 0.0316(7) Uani 1 1 d .
H9 H -0.0980 0.0524 0.2163 0.038 Uiso 1 1 calc R
C75 C 0.31793(18) 0.1647(2) 0.40406(16) 0.0269(6) Uani 1 1 d .
H75 H 0.3710 0.1751 0.4341 0.032 Uiso 1 1 calc R
C41 C 0.48495(18) 0.6156(3) 0.68450(17) 0.0282(7) Uani 1 1 d .
H41 H 0.4675 0.6195 0.7220 0.034 Uiso 1 1 calc R
C40 C 0.43225(17) 0.6085(2) 0.60830(17) 0.0232(6) Uani 1 1 d .
C50 C 0.25341(16) 0.1190(2) 0.57329(16) 0.0209(6) Uani 1 1 d .
C24 C 0.1610(2) 0.7521(3) 0.40373(17) 0.0363(8) Uani 1 1 d .
H24 H 0.1073 0.7441 0.3780 0.044 Uiso 1 1 calc R
C34 C 0.3337(2) 0.8304(3) 0.73081(19) 0.0412(8) Uani 1 1 d .
H34 H 0.3557 0.9018 0.7478 0.049 Uiso 1 1 calc R
C54 C 0.20562(19) 0.0859(3) 0.66436(18) 0.0295(7) Uani 1 1 d .
H54 H 0.1993 0.1097 0.7070 0.035 Uiso 1 1 calc R
C42 C 0.56196(19) 0.6170(3) 0.70608(19) 0.0335(7) Uani 1 1 d .
H42 H 0.5970 0.6217 0.7582 0.040 Uiso 1 1 calc R
C7 C 0.01190(17) -0.0080(3) 0.39155(18) 0.0317(7) Uani 1 1 d .
H7 H 0.0348 -0.0691 0.4245 0.038 Uiso 1 1 calc R
C5 C -0.00677(17) 0.1919(3) 0.37472(17) 0.0263(6) Uani 1 1 d .
C21 C 0.31788(19) 0.7759(2) 0.48016(17) 0.0299(7) Uani 1 1 d .
H21 H 0.3715 0.7848 0.5063 0.036 Uiso 1 1 calc R
C6 C 0.02535(18) 0.0985(2) 0.42045(18) 0.0296(7) Uani 1 1 d .
H6 H 0.0574 0.1090 0.4729 0.036 Uiso 1 1 calc R
C33 C 0.2868(2) 0.7845(3) 0.75827(18) 0.0409(8) Uani 1 1 d .
H33 H 0.2759 0.8247 0.7936 0.049 Uiso 1 1 calc R
C35 C 0.34875(19) 0.7727(3) 0.67872(17) 0.0307(7) Uani 1 1 d .
H35 H 0.3809 0.8046 0.6598 0.037 Uiso 1 1 calc R
C11 C -0.0514(2) -0.1440(3) 0.2838(2) 0.0384(8) Uani 1 1 d .
H11A H -0.1010 -0.1453 0.2390 0.058 Uiso 1 1 calc GR
H11B H -0.0524 -0.1945 0.3223 0.058 Uiso 1 1 calc GR
H11C H -0.0119 -0.1680 0.2698 0.058 Uiso 1 1 calc GR
C20 C 0.28211(17) 0.6900(2) 0.50029(15) 0.0239(6) Uani 1 1 d .
C31 C 0.27018(18) 0.6221(3) 0.68232(18) 0.0332(7) Uani 1 1 d .
H31 H 0.2482 0.5506 0.6660 0.040 Uiso 1 1 calc R
C74 C 0.2893(2) 0.1455(3) 0.32691(18) 0.0330(7) Uani 1 1 d .
H74 H 0.3228 0.1440 0.3044 0.040 Uiso 1 1 calc R
C44 C 0.5367(2) 0.6037(3) 0.5765(2) 0.0374(8) Uani 1 1 d .
H44 H 0.5546 0.5997 0.5392 0.045 Uiso 1 1 calc R
C45 C 0.4596(2) 0.6017(3) 0.55438(19) 0.0312(7) Uani 1 1 d .
H45 H 0.4249 0.5956 0.5022 0.037 Uiso 1 1 calc R
C65 C 0.46113(18) 0.2219(3) 0.58866(17) 0.0329(7) Uani 1 1 d .
H65 H 0.4521 0.2992 0.5783 0.039 Uiso 1 1 calc R
C1 C 0.11257(17) 0.3717(3) 0.44317(17) 0.0269(6) Uani 1 1 d .
H1 H 0.1265 0.3782 0.4032 0.032 Uiso 1 1 calc R
C32 C 0.25575(19) 0.6807(3) 0.73435(19) 0.0403(8) Uani 1 1 d .
H32 H 0.2240 0.6489 0.7539 0.048 Uiso 1 1 calc R
C4 C -0.0078(2) 0.3332(3) 0.5002(2) 0.0435(8) Uani 1 1 d .
H4A H -0.0587 0.3026 0.4852 0.065 Uiso 1 1 calc GR
H4B H -0.0052 0.4091 0.5195 0.065 Uiso 1 1 calc GR
H4C H 0.0301 0.2864 0.5400 0.065 Uiso 1 1 calc GR
C52 C 0.18788(17) -0.0520(3) 0.57092(17) 0.0288(7) Uani 1 1 d .
H52 H 0.1695 -0.1230 0.5491 0.035 Uiso 1 1 calc R
C2 C 0.27556(17) 0.4272(2) 0.45555(17) 0.0253(6) Uani 1 1 d .
C64 C 0.53394(18) 0.1792(3) 0.61343(19) 0.0404(8) Uani 1 1 d .
H64 H 0.5743 0.2272 0.6185 0.048 Uiso 1 1 calc R
C53 C 0.17710(17) -0.0161(3) 0.63167(18) 0.0306(7) Uani 1 1 d .
H53 H 0.1502 -0.0614 0.6509 0.037 Uiso 1 1 calc R
C23 C 0.1959(2) 0.8366(3) 0.38360(18) 0.0377(8) Uani 1 1 d .
H23 H 0.1663 0.8866 0.3440 0.045 Uiso 1 1 calc R
C62 C 0.4897(2) -0.0018(3) 0.6228(2) 0.0489(9) Uani 1 1 d .
H62 H 0.4997 -0.0784 0.6356 0.059 Uiso 1 1 calc R
C22 C 0.2741(2) 0.8480(3) 0.42153(18) 0.0373(8) Uani 1 1 d .
H22 H 0.2982 0.9057 0.4074 0.045 Uiso 1 1 calc R
C3 C -0.0520(2) 0.4371(3) 0.3448(2) 0.0408(8) Uani 1 1 d .
H3A H -0.0464 0.4295 0.2983 0.061 Uiso 1 1 calc GR
H3B H -0.0385 0.5131 0.3645 0.061 Uiso 1 1 calc GR
H3C H -0.1049 0.4218 0.3339 0.061 Uiso 1 1 calc GR
C63 C 0.5481(2) 0.0679(4) 0.6307(2) 0.0468(9) Uani 1 1 d .
H63 H 0.5982 0.0393 0.6479 0.056 Uiso 1 1 calc R
C55 C 0.24371(17) 0.1545(3) 0.63554(16) 0.0256(6) Uani 1 1 d .
H55 H 0.2629 0.2248 0.6581 0.031 Uiso 1 1 calc R

loop_
_atom_site_aniso_label
_atom_site_aniso_U_11
_atom_site_aniso_U_22
_atom_site_aniso_U_33
_atom_site_aniso_U_23
_atom_site_aniso_U_13
_atom_site_aniso_U_12
Ru1 0.01800(15) 0.01826(15) 0.01595(14) -0.00022(7) 0.00599(10) -0.00133(7)
Cl1 0.0331(4) 0.0288(4) 0.0168(3) 0.0017(3) 0.0045(3) -0.0041(3)
P1 0.0191(4) 0.0247(4) 0.0221(4) -0.0020(3) 0.0082(3) -0.0015(3)
P3 0.0188(4) 0.0189(4) 0.0180(3) -0.0008(3) 0.0086(3) -0.0011(3)
P2 0.0218(4) 0.0184(4) 0.0190(4) -0.0004(3) 0.0090(3) -0.0014(3)
Si1 0.0212(4) 0.0258(4) 0.0258(4) -0.0033(3) 0.0084(3) -0.0016(3)
O1 0.0475(14) 0.0398(13) 0.0253(12) 0.0035(10) 0.0189(10) 0.0021(11)
C8 0.0266(15) 0.0327(17) 0.0367(17) -0.0059(14) 0.0205(14) -0.0018(13)
C72 0.0327(17) 0.0223(15) 0.0264(16) -0.0012(13) 0.0066(13) 0.0010(13)
C43 0.0256(17) 0.0335(17) 0.050(2) -0.0013(15) 0.0195(16) -0.0026(13)
C60 0.0244(15) 0.0303(16) 0.0176(13) -0.0010(12) 0.0095(12) -0.0003(13)
C51 0.0296(15) 0.0247(15) 0.0246(14) 0.0007(12) 0.0141(12) 0.0010(13)
C10 0.0323(17) 0.0300(16) 0.0259(15) -0.0003(13) 0.0152(13) -0.0046(14)
C30 0.0231(15) 0.0255(15) 0.0198(13) 0.0017(11) 0.0077(12) 0.0036(12)
C25 0.0312(17) 0.0274(16) 0.0278(15) 0.0028(13) 0.0090(13) 0.0026(13)
C73 0.046(2) 0.0279(16) 0.0214(15) 0.0002(13) 0.0131(14) 0.0025(15)
C61 0.0249(16) 0.0359(18) 0.0431(18) 0.0072(15) 0.0129(14) 0.0061(14)
C70 0.0273(15) 0.0149(13) 0.0224(14) -0.0002(11) 0.0129(12) 0.0006(12)
C71 0.0245(15) 0.0221(15) 0.0216(14) -0.0016(11) 0.0084(12) 0.0009(12)
C9 0.0319(17) 0.0402(18) 0.0236(15) -0.0045(14) 0.0133(13) -0.0062(15)
C75 0.0312(16) 0.0274(15) 0.0260(15) -0.0021(12) 0.0163(13) -0.0010(13)
C41 0.0241(16) 0.0343(16) 0.0265(15) -0.0024(13) 0.0116(13) -0.0031(13)
C40 0.0264(16) 0.0187(14) 0.0255(15) 0.0014(11) 0.0126(13) -0.0008(11)
C50 0.0183(14) 0.0232(14) 0.0220(14) 0.0030(11) 0.0097(12) 0.0023(11)
C24 0.0377(18) 0.0365(18) 0.0254(15) -0.0003(14) 0.0061(14) 0.0092(15)
C34 0.057(2) 0.0259(16) 0.0337(18) -0.0044(14) 0.0149(17) 0.0074(16)
C54 0.0309(17) 0.0376(18) 0.0305(16) 0.0041(13) 0.0231(14) 0.0019(13)
C42 0.0255(17) 0.0375(18) 0.0342(18) -0.0042(14) 0.0106(14) -0.0033(14)
C7 0.0259(16) 0.0300(17) 0.0358(17) 0.0031(13) 0.0108(13) 0.0036(13)
C5 0.0203(15) 0.0304(16) 0.0299(15) -0.0011(12) 0.0130(12) -0.0038(12)
C21 0.0414(19) 0.0234(15) 0.0274(15) -0.0023(12) 0.0178(14) -0.0001(14)
C6 0.0215(16) 0.0330(18) 0.0278(16) -0.0022(12) 0.0054(13) -0.0001(12)
C33 0.039(2) 0.055(2) 0.0246(16) -0.0066(15) 0.0115(15) 0.0169(17)
C35 0.0410(18) 0.0241(16) 0.0266(15) 0.0007(12) 0.0149(14) 0.0020(14)
C11 0.044(2) 0.0326(18) 0.0429(19) -0.0094(15) 0.0231(16) -0.0029(16)
C20 0.0313(16) 0.0191(14) 0.0211(14) -0.0016(11) 0.0118(12) 0.0024(12)
C31 0.0259(16) 0.0452(19) 0.0285(16) -0.0046(14) 0.0121(14) -0.0039(15)
C74 0.045(2) 0.0307(17) 0.0310(16) 0.0009(13) 0.0238(15) 0.0036(15)
C44 0.037(2) 0.043(2) 0.043(2) -0.0011(14) 0.0273(17) -0.0014(15)
C45 0.0312(18) 0.0361(18) 0.0285(16) -0.0029(12) 0.0155(14) 0.0015(13)
C65 0.0282(17) 0.0373(18) 0.0325(16) -0.0041(14) 0.0130(14) -0.0063(14)
C1 0.0261(16) 0.0270(15) 0.0254(15) 0.0022(12) 0.0095(13) 0.0003(13)
C32 0.0313(18) 0.061(2) 0.0309(17) -0.0093(16) 0.0163(14) -0.0037(17)
C4 0.051(2) 0.042(2) 0.0458(19) -0.0086(16) 0.0299(17) -0.0042(17)
C52 0.0248(15) 0.0235(16) 0.0355(16) 0.0031(13) 0.0114(13) -0.0029(13)
C2 0.0252(15) 0.0219(14) 0.0316(18) 0.0002(12) 0.0153(13) -0.0010(13)
C64 0.0190(16) 0.060(2) 0.0399(18) -0.0055(17) 0.0113(14) -0.0039(16)
C53 0.0219(15) 0.0311(17) 0.0407(17) 0.0132(14) 0.0157(13) 0.0036(13)
C23 0.057(2) 0.0275(17) 0.0237(15) 0.0052(13) 0.0144(16) 0.0148(16)
C62 0.040(2) 0.044(2) 0.058(2) 0.0130(18) 0.0175(17) 0.0157(18)
C22 0.067(2) 0.0239(16) 0.0307(16) 0.0040(13) 0.0301(17) 0.0045(16)
C3 0.0331(18) 0.0335(18) 0.0415(19) -0.0057(15) 0.0041(15) 0.0044(15)
C63 0.0252(18) 0.068(3) 0.043(2) 0.0013(19) 0.0113(15) 0.0126(18)
C55 0.0266(15) 0.0268(16) 0.0244(14) -0.0009(12) 0.0122(12) 0.0011(13)

loop_
_atom_type_symbol
_atom_type_description
_atom_type_scat_dispersion_real
_atom_type_scat_dispersion_imag
_atom_type_scat_source
Ru Ru 0.0552 3.2960 'International Tables Vol C Tables 4.2.6.8 and 6.1.1.4'
Cl Cl 0.3639 0.7018 'International Tables Vol C Tables 4.2.6.8 and 6.1.1.4'
O O 0.0492 0.0322 'International Tables Vol C Tables 4.2.6.8 and 6.1.1.4'
Si Si 0.2541 0.3302 'International Tables Vol C Tables 4.2.6.8 and 6.1.1.4'
P P 0.2955 0.4335 'International Tables Vol C Tables 4.2.6.8 and 6.1.1.4'
C C 0.0181 0.0091 'International Tables Vol C Tables 4.2.6.8 and 6.1.1.4'
H H 0.0000 0.0000 'International Tables Vol C Tables 4.2.6.8 and 6.1.1.4'

loop_
_geom_angle_atom_site_label_1
_geom_angle_atom_site_label_2
_geom_angle_atom_site_label_3
_geom_angle
P1 Ru1 Cl1 106.40(3)
P1 Ru1 P3 90.23(2)
P1 Ru1 P2 102.92(3)
P3 Ru1 Cl1 89.76(2)
P3 Ru1 P2 166.84(3)
P2 Ru1 Cl1 86.11(3)
C2 Ru1 Cl1 163.51(10)
C2 Ru1 P1 90.08(10)
C2 Ru1 P3 90.69(10)
C2 Ru1 P2 89.76(10)
C1 P1 Ru1 121.26(11)
C60 P3 Ru1 112.45(10)
C60 P3 C70 102.14(13)
C60 P3 C50 104.94(13)
C70 P3 Ru1 112.95(9)
C50 P3 Ru1 117.92(9)
C50 P3 C70 104.90(13)
C30 P2 Ru1 121.44(10)
C30 P2 C20 100.49(12)
C40 P2 Ru1 105.60(9)
C40 P2 C30 104.87(13)
C40 P2 C20 106.97(13)
C20 P2 Ru1 116.29(9)
C1 Si1 C5 108.06(13)
C1 Si1 C4 112.35(16)
C1 Si1 C3 109.41(16)
C4 Si1 C5 107.43(15)
C4 Si1 C3 110.38(17)
C3 Si1 C5 109.12(15)
C9 C8 C7 117.4(3)
C9 C8 C11 121.0(3)
C7 C8 C11 121.6(3)
C71 C72 C73 119.9(3)
C44 C43 C42 119.2(3)
C61 C60 P3 122.3(2)
C65 C60 P3 118.7(2)
C65 C60 C61 118.8(3)
C52 C51 C50 121.0(3)
C9 C10 C5 122.0(3)
C35 C30 P2 120.4(2)
C31 C30 P2 120.6(2)
C31 C30 C35 118.8(3)
C24 C25 C20 121.1(3)
C74 C73 C72 119.6(3)
C62 C61 C60 120.4(3)
C71 C70 P3 120.6(2)
C75 C70 P3 120.6(2)
C75 C70 C71 118.5(3)
C72 C71 C70 120.9(3)
C8 C9 C10 121.2(3)
C74 C75 C70 120.4(3)
C42 C41 C40 121.0(3)
C41 C40 P2 121.1(2)
C41 C40 C45 118.3(3)
C45 C40 P2 120.4(2)
C51 C50 P3 121.9(2)
C55 C50 P3 119.2(2)
C55 C50 C51 118.8(3)
C25 C24 C23 120.2(3)
C35 C34 C33 120.0(3)
C53 C54 C55 120.8(3)
C41 C42 C43 120.3(3)
C6 C7 C8 121.4(3)
C10 C5 Si1 123.5(2)
C10 C5 C6 116.0(3)
C6 C5 Si1 120.4(2)
C22 C21 C20 119.4(3)
C7 C6 C5 121.9(3)
C32 C33 C34 119.9(3)
C34 C35 C30 120.4(3)
C25 C20 P2 116.7(2)
C25 C20 C21 118.9(3)
C21 C20 P2 124.3(2)
C32 C31 C30 120.2(3)
C73 C74 C75 120.6(3)
C45 C44 C43 120.9(3)
C44 C45 C40 120.4(3)
C64 C65 C60 120.0(3)
P1 C1 Si1 125.61(18)
C33 C32 C31 120.7(3)
C51 C52 C53 120.2(3)
O1 C2 Ru1 179.3(3)
C63 C64 C65 120.5(3)
C54 C53 C52 119.7(3)
C24 C23 C22 119.6(3)
C63 C62 C61 120.4(4)
C23 C22 C21 120.7(3)
C62 C63 C64 119.8(3)
C50 C55 C54 119.5(3)

loop_
_geom_bond_atom_site_label_1
_geom_bond_atom_site_label_2
_geom_bond_distance
Ru1 Cl1 2.4016(7)
Ru1 P1 2.2506(8)
Ru1 P3 2.3722(7)
Ru1 P2 2.3733(7)
Ru1 C2 1.822(3)
P1 C1 1.655(3)
P3 C60 1.822(3)
P3 C70 1.831(3)
P3 C50 1.825(3)
P2 C30 1.821(3)
P2 C40 1.814(3)
P2 C20 1.830(3)
Si1 C5 1.881(3)
Si1 C1 1.855(3)
Si1 C4 1.858(3)
Si1 C3 1.867(4)
O1 C2 1.165(4)
C8 C9 1.384(5)
C8 C7 1.394(5)
C8 C11 1.497(5)
C72 C73 1.387(5)
C72 C71 1.386(4)
C43 C42 1.386(5)
C43 C44 1.383(5)
C60 C61 1.394(5)
C60 C65 1.390(4)
C51 C50 1.395(4)
C51 C52 1.377(4)
C10 C9 1.386(5)
C10 C5 1.399(4)
C30 C35 1.398(4)
C30 C31 1.391(4)
C25 C24 1.378(5)
C25 C20 1.385(4)
C73 C74 1.384(5)
C61 C62 1.382(5)
C70 C71 1.397(4)
C70 C75 1.394(4)
C75 C74 1.388(4)
C41 C40 1.396(4)
C41 C42 1.378(5)
C40 C45 1.398(4)
C50 C55 1.395(4)
C24 C23 1.380(5)
C34 C33 1.380(5)
C34 C35 1.380(5)
C54 C53 1.380(5)
C54 C55 1.397(4)
C7 C6 1.377(4)
C5 C6 1.400(4)
C21 C20 1.404(4)
C21 C22 1.392(5)
C33 C32 1.375(5)
C31 C32 1.378(5)
C44 C45 1.379(5)
C65 C64 1.388(5)
C52 C53 1.380(5)
C64 C63 1.376(6)
C23 C22 1.384(5)
C62 C63 1.373(6)
